data_4328297
loop_
_publ_author_name
'Vadapalli Chandrasekhar'
'Tapas Senapati'
'Atanu Dey'
'Sourav Das'
'Marguerite Kalisz'
'Rodolphe Cl\'erac'

_publ_contact_author_address
;Head, Department of Chemistry
Indian Institute of Technology Kanpur
Kanpur 208016
Uttarpradesh
India
;
_publ_contact_author_email vc@iitk.ac.in
_publ_contact_author_fax '+91-512-259 7436'
_publ_contact_author_name 'Prof. V. Chandrasekhar'
_publ_contact_author_phone '+91-512-259 7259'
_publ_section_title
;
 Cyclo- and Carbophosphazene-Supported Ligands for the Assembly of
 Heterometallic (Cu2+/Ca2+, Cu2+/Dy3+, Cu2+/Tb3+) Complexes: Synthesis,
 Structure, and Magnetism
;
_journal_name_full 'Inorganic Chemistry'
_journal_page_first 2031
_journal_page_last 2038
_journal_paper_doi 10.1021/ic201463g
_journal_volume 51
_journal_year 2012
_chemical_formula_moiety 'C42 H38 N7 O8 P3, 3(C7 H8), 2(O)'
_chemical_formula_sum 'C63 H62 N7 O10 P3'
_chemical_formula_weight 1170.11
_chemical_name_systematic
; 
 ? 
;
_space_group_IT_number 2
_symmetry_cell_setting triclinic
_symmetry_space_group_name_Hall '-P 1'
_symmetry_space_group_name_H-M 'P -1'
_atom_sites_solution_hydrogens geom
_atom_sites_solution_primary direct
_atom_sites_solution_secondary difmap
_audit_creation_method SHELXL-97
_cell_angle_alpha 111.156(6)
_cell_angle_beta 105.857(7)
_cell_angle_gamma 97.961(8)
_cell_formula_units_Z 2
_cell_length_a 12.016(4)
_cell_length_b 16.687(6)
_cell_length_c 17.234(6)
_cell_measurement_reflns_used 2374
_cell_measurement_temperature 100(2)
_cell_measurement_theta_max 22.79
_cell_measurement_theta_min 2.28
_cell_volume 2989.8(18)
_computing_cell_refinement 'Bruker SMART'
_computing_data_collection 'Bruker SMART'
_computing_data_reduction 'Bruker SAINT'
_computing_molecular_graphics 'Bruker SHELXTL'
_computing_publication_material 'Bruker SHELXTL'
_computing_structure_refinement 'Bruker SHELXTL'
_computing_structure_solution 'Bruker SHELXTL'
_diffrn_ambient_temperature 100(2)
_diffrn_measured_fraction_theta_full 0.977
_diffrn_measured_fraction_theta_max 0.977
_diffrn_measurement_device_type 'CCD area detector'
_diffrn_measurement_method 'omega scans'
_diffrn_radiation_monochromator graphite
_diffrn_radiation_source 'fine-focus sealed tube'
_diffrn_radiation_type MoK\a
_diffrn_radiation_wavelength 0.71073
_diffrn_reflns_av_R_equivalents 0.0489
_diffrn_reflns_av_sigmaI/netI 0.1101
_diffrn_reflns_limit_h_max 14
_diffrn_reflns_limit_h_min -10
_diffrn_reflns_limit_k_max 20
_diffrn_reflns_limit_k_min -19
_diffrn_reflns_limit_l_max 15
_diffrn_reflns_limit_l_min -21
_diffrn_reflns_number 16845
_diffrn_reflns_theta_full 26.00
_diffrn_reflns_theta_max 26.00
_diffrn_reflns_theta_min 2.28
_exptl_absorpt_coefficient_mu 0.164
_exptl_absorpt_correction_T_max 0.9854
_exptl_absorpt_correction_T_min 0.9601
_exptl_absorpt_correction_type empirical
_exptl_absorpt_process_details sadabs
_exptl_crystal_colour colorless
_exptl_crystal_density_diffrn 1.300
_exptl_crystal_description block
_exptl_crystal_F_000 1228
_exptl_crystal_size_max 0.25
_exptl_crystal_size_mid 0.18
_exptl_crystal_size_min 0.09
_refine_diff_density_max 0.998
_refine_diff_density_min -0.517
_refine_diff_density_rms 0.107
_refine_ls_extinction_method none
_refine_ls_goodness_of_fit_ref 1.012
_refine_ls_hydrogen_treatment constr
_refine_ls_matrix_type full
_refine_ls_number_parameters 757
_refine_ls_number_reflns 11502
_refine_ls_number_restraints 0
_refine_ls_restrained_S_all 1.012
_refine_ls_R_factor_all 0.1356
_refine_ls_R_factor_gt 0.0813
_refine_ls_shift/su_max 0.000
_refine_ls_shift/su_mean 0.000
_refine_ls_structure_factor_coef Fsqd
_refine_ls_weighting_details 'calc w=1/[\s^2^(Fo^2^)+(0.1394P)^2^+0.0000P] where P=(Fo^2^+2Fc^2^)/3'
_refine_ls_weighting_scheme calc
_refine_ls_wR_factor_gt 0.2061
_refine_ls_wR_factor_ref 0.2535
_reflns_number_gt 6787
_reflns_number_total 11502
_reflns_threshold_expression >2sigma(I)
_cod_data_source_file ic201463g_si_001_2.cif
_cod_data_source_block Compound_3
_cod_original_cell_volume 2989.9(19)
_cod_original_sg_symbol_H-M 'P -1 '
_cod_database_code 4328297

loop_
_symmetry_equiv_pos_as_xyz
'x, y, z'
'-x, -y, -z'

loop_
_atom_site_label
_atom_site_type_symbol
_atom_site_fract_x
_atom_site_fract_y
_atom_site_fract_z
_atom_site_U_iso_or_equiv
_atom_site_adp_type
_atom_site_occupancy
_atom_site_symmetry_multiplicity
_atom_site_calc_flag
_atom_site_refinement_flags
C1 C 0.5490(4) 0.1456(3) 0.1388(3) 0.0315(10) Uani 1 1 d .
C2 C 0.4353(4) 0.1277(3) 0.0802(3) 0.0376(11) Uani 1 1 d .
H2 H 0.4112 0.1710 0.0628 0.045 Uiso 1 1 calc R
C3 C 0.3575(5) 0.0448(4) 0.0478(3) 0.0471(13) Uani 1 1 d .
H3 H 0.2806 0.0311 0.0074 0.057 Uiso 1 1 calc R
C4 C 0.3953(5) -0.0181(3) 0.0762(3) 0.0486(14) Uani 1 1 d .
H4 H 0.3427 -0.0739 0.0547 0.058 Uiso 1 1 calc R
C5 C 0.5075(5) 0.0000(3) 0.1347(3) 0.0414(12) Uani 1 1 d .
H5 H 0.5304 -0.0434 0.1525 0.050 Uiso 1 1 calc R
C6 C 0.5889(4) 0.0832(3) 0.1682(3) 0.0370(11) Uani 1 1 d .
C7 C 0.7107(4) 0.1049(3) 0.2324(3) 0.0331(10) Uani 1 1 d .
C8 C 0.7304(5) 0.0821(3) 0.3044(3) 0.0444(12) Uani 1 1 d .
H8 H 0.6657 0.0532 0.3127 0.053 Uiso 1 1 calc R
C9 C 0.8458(6) 0.1023(4) 0.3639(4) 0.0533(15) Uani 1 1 d .
H9 H 0.8573 0.0866 0.4115 0.064 Uiso 1 1 calc R
C10 C 0.9415(5) 0.1444(4) 0.3534(4) 0.0522(14) Uani 1 1 d .
H10 H 1.0182 0.1573 0.3936 0.063 Uiso 1 1 calc R
C11 C 0.9251(4) 0.1685(3) 0.2826(3) 0.0389(11) Uani 1 1 d .
H11 H 0.9902 0.1973 0.2746 0.047 Uiso 1 1 calc R
C12 C 0.8097(4) 0.1484(3) 0.2244(3) 0.0346(11) Uani 1 1 d .
C13 C 1.0651(4) 0.5512(3) 0.2961(3) 0.0302(10) Uani 1 1 d .
C14 C 1.1316(4) 0.5689(3) 0.2482(3) 0.0349(11) Uani 1 1 d .
H14 H 1.1319 0.5235 0.1973 0.042 Uiso 1 1 calc R
C15 C 1.1982(4) 0.6548(3) 0.2766(3) 0.0421(12) Uani 1 1 d .
H15 H 1.2428 0.6682 0.2444 0.051 Uiso 1 1 calc R
C16 C 1.1982(4) 0.7215(3) 0.3540(3) 0.0455(13) Uani 1 1 d .
H16 H 1.2435 0.7795 0.3738 0.055 Uiso 1 1 calc R
C17 C 1.1313(4) 0.7014(3) 0.4011(3) 0.0427(12) Uani 1 1 d .
H17 H 1.1324 0.7465 0.4527 0.051 Uiso 1 1 calc R
C18 C 1.0621(4) 0.6155(3) 0.3733(3) 0.0307(10) Uani 1 1 d .
C19 C 0.9883(4) 0.5942(3) 0.4226(3) 0.0277(10) Uani 1 1 d .
C20 C 1.0319(4) 0.6284(3) 0.5158(3) 0.0328(11) Uani 1 1 d .
H20 H 1.1098 0.6644 0.5478 0.039 Uiso 1 1 calc R
C21 C 0.9589(4) 0.6087(3) 0.5603(3) 0.0364(11) Uani 1 1 d .
H21 H 0.9892 0.6309 0.6219 0.044 Uiso 1 1 calc R
C22 C 0.8417(4) 0.5562(3) 0.5141(3) 0.0370(11) Uani 1 1 d .
H22 H 0.7931 0.5442 0.5445 0.044 Uiso 1 1 calc R
C23 C 0.7982(4) 0.5221(3) 0.4225(3) 0.0346(11) Uani 1 1 d .
H23 H 0.7202 0.4862 0.3906 0.042 Uiso 1 1 calc R
C24 C 0.8709(4) 0.5415(3) 0.3786(3) 0.0287(10) Uani 1 1 d .
C25 C 0.9494(4) 0.3767(4) 0.0070(3) 0.0492(14) Uani 1 1 d .
H25A H 1.0009 0.3411 0.0215 0.074 Uiso 1 1 calc R
H25B H 0.9661 0.4309 0.0586 0.074 Uiso 1 1 calc R
H25C H 0.9634 0.3905 -0.0396 0.074 Uiso 1 1 calc R
C26 C 0.8388(4) 0.2200(3) -0.1464(3) 0.0338(11) Uani 1 1 d .
H26 H 0.9198 0.2491 -0.1264 0.041 Uiso 1 1 calc R
C27 C 0.7873(4) 0.1397(3) -0.2289(3) 0.0321(10) Uani 1 1 d .
C28 C 0.8648(5) 0.1054(3) -0.2729(3) 0.0490(14) Uani 1 1 d .
H28 H 0.9462 0.1344 -0.2491 0.059 Uiso 1 1 calc R
C29 C 0.8203(5) 0.0293(4) -0.3507(4) 0.0558(15) Uani 1 1 d .
H29 H 0.8716 0.0074 -0.3798 0.067 Uiso 1 1 calc R
C30 C 0.6988(5) -0.0153(3) -0.3863(3) 0.0460(13) Uani 1 1 d .
H30 H 0.6697 -0.0677 -0.4381 0.055 Uiso 1 1 calc R
C31 C 0.6222(4) 0.0183(3) -0.3448(3) 0.0343(10) Uani 1 1 d .
C32 C 0.6661(4) 0.0955(3) -0.2650(3) 0.0314(10) Uani 1 1 d .
C33 C 0.4520(5) -0.0954(3) -0.4571(3) 0.0491(13) Uani 1 1 d .
H33A H 0.4692 -0.0816 -0.5028 0.074 Uiso 1 1 calc R
H33B H 0.3668 -0.1140 -0.4724 0.074 Uiso 1 1 calc R
H33C H 0.4866 -0.1424 -0.4516 0.074 Uiso 1 1 calc R
C34 C 0.4958(4) 0.2925(3) -0.0366(3) 0.0402(12) Uani 1 1 d .
H34A H 0.4541 0.3312 -0.0069 0.060 Uiso 1 1 calc R
H34B H 0.5026 0.2471 -0.0152 0.060 Uiso 1 1 calc R
H34C H 0.4519 0.2653 -0.0994 0.060 Uiso 1 1 calc R
C35 C 0.5377(4) 0.4279(3) -0.0924(3) 0.0284(10) Uani 1 1 d .
H35 H 0.4603 0.4002 -0.1001 0.034 Uiso 1 1 calc R
C36 C 0.5571(3) 0.4938(3) -0.1276(3) 0.0281(10) Uani 1 1 d .
C37 C 0.4581(4) 0.5186(3) -0.1685(3) 0.0331(10) Uani 1 1 d .
H37 H 0.3818 0.4931 -0.1722 0.040 Uiso 1 1 calc R
C38 C 0.4728(4) 0.5806(3) -0.2033(3) 0.0352(11) Uani 1 1 d .
H38 H 0.4067 0.5975 -0.2288 0.042 Uiso 1 1 calc R
C39 C 0.5843(4) 0.6173(3) -0.2006(3) 0.0336(10) Uani 1 1 d .
H39 H 0.5933 0.6582 -0.2249 0.040 Uiso 1 1 calc R
C40 C 0.6840(4) 0.5929(3) -0.1610(3) 0.0325(10) Uani 1 1 d .
C41 C 0.6696(4) 0.5309(3) -0.1246(3) 0.0271(9) Uani 1 1 d .
C42 C 0.8143(5) 0.6796(4) -0.1998(4) 0.0519(14) Uani 1 1 d .
H42A H 0.7634 0.6491 -0.2611 0.078 Uiso 1 1 calc R
H42B H 0.8965 0.6928 -0.1958 0.078 Uiso 1 1 calc R
H42C H 0.7939 0.7340 -0.1726 0.078 Uiso 1 1 calc R
C43 C 0.8286(5) 0.6379(4) 0.1450(4) 0.0565(15) Uani 1 1 d .
H43A H 0.7699 0.5890 0.0939 0.085 Uiso 1 1 calc R
H43B H 0.8159 0.6383 0.1978 0.085 Uiso 1 1 calc R
H43C H 0.9075 0.6313 0.1475 0.085 Uiso 1 1 calc R
C44 C 0.8171(4) 0.7236(3) 0.1385(3) 0.0370(11) Uani 1 1 d .
C45 C 0.7979(4) 0.7905(3) 0.2063(3) 0.0446(13) Uani 1 1 d .
H45 H 0.7902 0.7812 0.2548 0.054 Uiso 1 1 calc R
C46 C 0.7904(5) 0.8699(4) 0.2016(4) 0.0517(14) Uani 1 1 d .
H46 H 0.7769 0.9139 0.2471 0.062 Uiso 1 1 calc R
C47 C 0.8023(5) 0.8857(4) 0.1316(4) 0.0560(15) Uani 1 1 d .
H47 H 0.7992 0.9406 0.1303 0.067 Uiso 1 1 calc R
C48 C 0.8188(4) 0.8201(4) 0.0628(4) 0.0506(14) Uani 1 1 d .
H48 H 0.8251 0.8297 0.0141 0.061 Uiso 1 1 calc R
C49 C 0.8262(4) 0.7385(3) 0.0672(3) 0.0409(12) Uani 1 1 d .
H49 H 0.8374 0.6940 0.0210 0.049 Uiso 1 1 calc R
C50 C 0.5060(8) 0.7276(6) 0.3253(5) 0.097(3) Uani 1 1 d .
H50A H 0.4750 0.7341 0.3723 0.145 Uiso 1 1 calc R
H50B H 0.4946 0.6654 0.2902 0.145 Uiso 1 1 calc R
H50C H 0.4645 0.7533 0.2884 0.145 Uiso 1 1 calc R
C51 C 0.6304(6) 0.7717(4) 0.3620(4) 0.0630(17) Uani 1 1 d .
C52 C 0.7149(6) 0.7225(4) 0.3786(4) 0.0630(17) Uani 1 1 d .
H52 H 0.6894 0.6620 0.3638 0.076 Uiso 1 1 calc R
C53 C 0.8317(7) 0.7650(5) 0.4158(4) 0.0704(19) Uani 1 1 d .
H53 H 0.8864 0.7325 0.4264 0.084 Uiso 1 1 calc R
C54 C 0.8768(7) 0.8577(5) 0.4400(5) 0.084(2) Uani 1 1 d .
H54 H 0.9584 0.8862 0.4655 0.101 Uiso 1 1 calc R
C55 C 0.7934(7) 0.9009(5) 0.4232(4) 0.079(2) Uani 1 1 d .
H55 H 0.8192 0.9615 0.4385 0.094 Uiso 1 1 calc R
C56 C 0.6735(6) 0.8615(4) 0.3854(3) 0.0505(14) Uani 1 1 d .
H56 H 0.6202 0.8951 0.3751 0.061 Uiso 1 1 calc R
C57 C 0.5516(6) 0.4399(4) 0.5801(4) 0.0665(17) Uani 1 1 d .
H57A H 0.5647 0.4945 0.5731 0.100 Uiso 1 1 calc R
H57B H 0.6248 0.4374 0.6183 0.100 Uiso 1 1 calc R
H57C H 0.4906 0.4373 0.6060 0.100 Uiso 1 1 calc R
C58 C 0.5118(5) 0.3618(4) 0.4904(4) 0.0485(13) Uani 1 1 d .
C59 C 0.3939(5) 0.3121(4) 0.4494(4) 0.0532(14) Uani 1 1 d .
H59 H 0.3386 0.3268 0.4771 0.064 Uiso 1 1 calc R
C60 C 0.3571(6) 0.2403(4) 0.3673(4) 0.0585(15) Uani 1 1 d .
H60 H 0.2778 0.2062 0.3411 0.070 Uiso 1 1 calc R
C61 C 0.4371(6) 0.2190(4) 0.3241(4) 0.0570(15) Uani 1 1 d .
H61 H 0.4119 0.1718 0.2684 0.068 Uiso 1 1 calc R
C62 C 0.5539(6) 0.2684(4) 0.3644(4) 0.0551(15) Uani 1 1 d .
H62 H 0.6089 0.2541 0.3363 0.066 Uiso 1 1 calc R
C63 C 0.5911(5) 0.3395(4) 0.4469(4) 0.0479(13) Uani 1 1 d .
H63 H 0.6708 0.3728 0.4733 0.057 Uiso 1 1 calc R
O10 O 0.0770(10) 0.0143(8) 0.1003(10) 0.291(7) Uani 1 1 d .
N1 N 0.7117(3) 0.2510(2) 0.0588(2) 0.0287(8) Uani 1 1 d .
N2 N 0.8237(3) 0.3435(2) 0.2362(2) 0.0280(8) Uani 1 1 d .
N3 N 0.8134(3) 0.4283(2) 0.1286(2) 0.0265(8) Uani 1 1 d .
N4 N 0.8253(3) 0.3276(2) -0.0225(2) 0.0266(8) Uani 1 1 d .
N5 N 0.7743(3) 0.2512(2) -0.1009(2) 0.0269(8) Uani 1 1 d .
N6 N 0.6136(3) 0.3433(2) -0.0194(2) 0.0270(8) Uani 1 1 d .
N7 N 0.6290(3) 0.4081(2) -0.0501(2) 0.0266(8) Uani 1 1 d .
O1 O 0.6240(2) 0.23261(18) 0.17713(19) 0.0293(7) Uani 1 1 d .
O2 O 0.7954(3) 0.17212(19) 0.15209(19) 0.0306(7) Uani 1 1 d .
O3 O 1.0028(2) 0.46209(18) 0.26761(18) 0.0279(7) Uani 1 1 d .
O4 O 0.8221(2) 0.51128(18) 0.28566(18) 0.0268(7) Uani 1 1 d .
O5 O 0.5865(3) 0.1245(2) -0.2257(2) 0.0363(8) Uani 1 1 d .
H5A H 0.6225 0.1675 -0.1780 0.054 Uiso 1 1 calc R
O6 O 0.5017(3) -0.0182(2) -0.3748(2) 0.0424(8) Uani 1 1 d .
O7 O 0.7710(2) 0.5119(2) -0.0851(2) 0.0346(7) Uani 1 1 d .
H7 H 0.7556 0.4829 -0.0579 0.052 Uiso 1 1 calc R
O8 O 0.7982(3) 0.6248(2) -0.1554(2) 0.0401(8) Uani 1 1 d .
O9 O 0.9717(9) 0.0708(4) 0.0314(11) 0.288(8) Uani 1 1 d .
P1 P 0.74307(9) 0.33807(7) 0.04289(7) 0.0250(3) Uani 1 1 d .
P2 P 0.74066(10) 0.25425(7) 0.15427(7) 0.0270(3) Uani 1 1 d .
P3 P 0.86041(9) 0.43088(7) 0.22403(7) 0.0256(3) Uani 1 1 d .

loop_
_atom_site_aniso_label
_atom_site_aniso_U_11
_atom_site_aniso_U_22
_atom_site_aniso_U_33
_atom_site_aniso_U_23
_atom_site_aniso_U_13
_atom_site_aniso_U_12
C1 0.037(2) 0.025(2) 0.028(2) 0.0059(19) 0.014(2) 0.0026(19)
C2 0.037(3) 0.037(3) 0.038(3) 0.015(2) 0.016(2) 0.003(2)
C3 0.046(3) 0.043(3) 0.041(3) 0.013(2) 0.012(2) -0.003(2)
C4 0.058(3) 0.029(3) 0.046(3) 0.006(2) 0.021(3) -0.005(2)
C5 0.058(3) 0.022(2) 0.048(3) 0.014(2) 0.026(3) 0.008(2)
C6 0.050(3) 0.028(3) 0.033(3) 0.008(2) 0.019(2) 0.012(2)
C7 0.048(3) 0.017(2) 0.034(3) 0.0094(19) 0.015(2) 0.011(2)
C8 0.068(3) 0.026(3) 0.044(3) 0.016(2) 0.023(3) 0.018(2)
C9 0.086(4) 0.042(3) 0.042(3) 0.025(3) 0.024(3) 0.025(3)
C10 0.067(4) 0.037(3) 0.043(3) 0.013(3) 0.006(3) 0.022(3)
C11 0.048(3) 0.029(3) 0.037(3) 0.011(2) 0.012(2) 0.016(2)
C12 0.047(3) 0.021(2) 0.034(3) 0.009(2) 0.013(2) 0.013(2)
C13 0.023(2) 0.026(2) 0.033(2) 0.0118(19) -0.0009(18) 0.0033(18)
C14 0.027(2) 0.032(3) 0.034(3) 0.008(2) 0.0029(19) 0.0024(19)
C15 0.034(3) 0.047(3) 0.041(3) 0.020(2) 0.010(2) 0.002(2)
C16 0.045(3) 0.032(3) 0.048(3) 0.016(2) 0.007(2) -0.005(2)
C17 0.041(3) 0.028(3) 0.037(3) 0.001(2) 0.003(2) -0.003(2)
C18 0.026(2) 0.022(2) 0.032(2) 0.0076(19) -0.0009(18) 0.0022(18)
C19 0.033(2) 0.021(2) 0.025(2) 0.0071(18) 0.0049(18) 0.0096(18)
C20 0.035(2) 0.022(2) 0.029(2) 0.0026(19) 0.0029(19) 0.0105(19)
C21 0.050(3) 0.029(3) 0.026(2) 0.007(2) 0.009(2) 0.018(2)
C22 0.048(3) 0.034(3) 0.031(3) 0.013(2) 0.016(2) 0.016(2)
C23 0.037(2) 0.029(3) 0.034(3) 0.009(2) 0.010(2) 0.014(2)
C24 0.033(2) 0.019(2) 0.026(2) 0.0052(18) 0.0032(18) 0.0088(18)
C25 0.028(2) 0.049(3) 0.043(3) -0.003(3) 0.012(2) -0.011(2)
C26 0.030(2) 0.036(3) 0.032(2) 0.010(2) 0.010(2) 0.010(2)
C27 0.036(2) 0.029(2) 0.029(2) 0.010(2) 0.011(2) 0.009(2)
C28 0.040(3) 0.045(3) 0.048(3) 0.003(3) 0.017(2) 0.009(2)
C29 0.054(3) 0.058(4) 0.050(3) 0.006(3) 0.029(3) 0.021(3)
C30 0.061(3) 0.035(3) 0.036(3) 0.006(2) 0.019(3) 0.016(3)
C31 0.039(3) 0.030(2) 0.031(3) 0.016(2) 0.006(2) 0.006(2)
C32 0.042(3) 0.027(2) 0.029(2) 0.013(2) 0.012(2) 0.015(2)
C33 0.060(3) 0.033(3) 0.036(3) 0.006(2) 0.006(2) 0.002(2)
C34 0.026(2) 0.046(3) 0.043(3) 0.023(2) 0.005(2) -0.002(2)
C35 0.025(2) 0.029(2) 0.027(2) 0.0088(19) 0.0081(18) 0.0039(18)
C36 0.022(2) 0.028(2) 0.031(2) 0.0104(19) 0.0058(17) 0.0057(18)
C37 0.025(2) 0.035(3) 0.032(2) 0.011(2) 0.0048(19) 0.0076(19)
C38 0.031(2) 0.040(3) 0.035(3) 0.016(2) 0.007(2) 0.016(2)
C39 0.043(3) 0.029(2) 0.032(3) 0.015(2) 0.011(2) 0.016(2)
C40 0.030(2) 0.034(3) 0.035(3) 0.013(2) 0.0127(19) 0.012(2)
C41 0.028(2) 0.025(2) 0.029(2) 0.0131(19) 0.0067(18) 0.0105(18)
C42 0.047(3) 0.055(4) 0.076(4) 0.044(3) 0.031(3) 0.016(3)
C43 0.056(3) 0.049(3) 0.070(4) 0.026(3) 0.028(3) 0.015(3)
C44 0.028(2) 0.036(3) 0.042(3) 0.014(2) 0.009(2) 0.003(2)
C45 0.039(3) 0.042(3) 0.046(3) 0.013(2) 0.012(2) 0.011(2)
C46 0.057(3) 0.039(3) 0.046(3) 0.005(3) 0.014(3) 0.016(3)
C47 0.062(4) 0.036(3) 0.069(4) 0.022(3) 0.018(3) 0.019(3)
C48 0.039(3) 0.059(4) 0.052(3) 0.025(3) 0.013(2) 0.011(3)
C49 0.030(2) 0.035(3) 0.044(3) 0.005(2) 0.011(2) 0.006(2)
C50 0.118(7) 0.118(7) 0.071(5) 0.044(5) 0.050(5) 0.037(6)
C51 0.071(4) 0.067(4) 0.046(3) 0.019(3) 0.022(3) 0.014(3)
C52 0.080(5) 0.064(4) 0.061(4) 0.034(3) 0.026(3) 0.043(4)
C53 0.096(5) 0.060(4) 0.061(4) 0.033(3) 0.019(4) 0.036(4)
C54 0.086(5) 0.089(6) 0.068(5) 0.028(4) 0.013(4) 0.038(5)
C55 0.107(6) 0.071(5) 0.046(4) 0.020(3) 0.021(4) 0.011(4)
C56 0.082(4) 0.041(3) 0.041(3) 0.020(3) 0.028(3) 0.034(3)
C57 0.097(5) 0.045(4) 0.060(4) 0.014(3) 0.039(4) 0.025(3)
C58 0.071(4) 0.044(3) 0.051(3) 0.029(3) 0.031(3) 0.030(3)
C59 0.065(4) 0.060(4) 0.056(4) 0.029(3) 0.036(3) 0.034(3)
C60 0.064(4) 0.059(4) 0.059(4) 0.032(3) 0.017(3) 0.022(3)
C61 0.085(5) 0.059(4) 0.042(3) 0.030(3) 0.029(3) 0.030(3)
C62 0.070(4) 0.058(4) 0.055(4) 0.030(3) 0.036(3) 0.028(3)
C63 0.059(3) 0.042(3) 0.055(3) 0.027(3) 0.029(3) 0.018(3)
O10 0.213(10) 0.181(9) 0.496(18) 0.085(13) 0.271(12) -0.034(8)
N1 0.034(2) 0.0213(19) 0.0249(19) 0.0077(15) 0.0055(15) 0.0054(15)
N2 0.036(2) 0.0246(19) 0.0229(18) 0.0120(15) 0.0056(15) 0.0113(16)
N3 0.0256(18) 0.0242(19) 0.0267(19) 0.0096(15) 0.0071(15) 0.0049(15)
N4 0.0223(17) 0.0240(19) 0.0227(18) 0.0025(15) 0.0045(14) 0.0014(14)
N5 0.0250(18) 0.0264(19) 0.0250(19) 0.0083(16) 0.0054(15) 0.0076(15)
N6 0.0214(17) 0.0268(19) 0.029(2) 0.0110(16) 0.0062(15) 0.0026(15)
N7 0.0270(18) 0.0255(19) 0.0256(19) 0.0094(16) 0.0081(15) 0.0076(15)
O1 0.0325(16) 0.0195(15) 0.0352(17) 0.0102(13) 0.0129(13) 0.0061(12)
O2 0.0394(17) 0.0246(16) 0.0299(16) 0.0115(13) 0.0124(13) 0.0137(13)
O3 0.0260(15) 0.0229(16) 0.0272(16) 0.0052(13) 0.0050(12) 0.0065(12)
O4 0.0256(14) 0.0247(16) 0.0247(15) 0.0080(12) 0.0030(12) 0.0085(12)
O5 0.0325(16) 0.0324(19) 0.0346(18) 0.0055(14) 0.0109(14) 0.0062(14)
O6 0.0449(19) 0.0337(19) 0.0286(17) 0.0006(14) 0.0038(15) 0.0035(15)
O7 0.0246(15) 0.042(2) 0.046(2) 0.0251(16) 0.0133(14) 0.0123(14)
O8 0.0331(17) 0.0396(19) 0.055(2) 0.0270(17) 0.0181(15) 0.0086(14)
O9 0.222(9) 0.062(4) 0.61(2) 0.044(9) 0.345(13) 0.008(5)
P1 0.0234(5) 0.0227(6) 0.0229(6) 0.0068(5) 0.0043(4) 0.0032(4)
P2 0.0312(6) 0.0191(6) 0.0272(6) 0.0075(5) 0.0083(5) 0.0055(5)
P3 0.0254(6) 0.0206(6) 0.0249(6) 0.0063(5) 0.0046(4) 0.0055(4)

loop_
_atom_type_symbol
_atom_type_description
_atom_type_scat_dispersion_real
_atom_type_scat_dispersion_imag
_atom_type_scat_source
C C 0.0033 0.0016 'International Tables Vol C Tables 4.2.6.8 and 6.1.1.4'
H H 0.0000 0.0000 'International Tables Vol C Tables 4.2.6.8 and 6.1.1.4'
N N 0.0061 0.0033 'International Tables Vol C Tables 4.2.6.8 and 6.1.1.4'
O O 0.0106 0.0060 'International Tables Vol C Tables 4.2.6.8 and 6.1.1.4'
P P 0.1023 0.0942 'International Tables Vol C Tables 4.2.6.8 and 6.1.1.4'

loop_
_geom_angle_atom_site_label_1
_geom_angle_atom_site_label_2
_geom_angle_atom_site_label_3
_geom_angle
C2 C1 C6 122.6(4)
C2 C1 O1 118.6(4)
C6 C1 O1 118.6(4)
C1 C2 C3 119.2(5)
C2 C3 C4 119.1(5)
C5 C4 C3 121.6(5)
C4 C5 C6 120.6(5)
C5 C6 C1 116.9(5)
C5 C6 C7 121.7(4)
C1 C6 C7 121.4(4)
C12 C7 C8 116.9(5)
C12 C7 C6 121.7(4)
C8 C7 C6 121.3(5)
C9 C8 C7 120.7(5)
C10 C9 C8 120.9(5)
C9 C10 C11 120.0(5)
C12 C11 C10 118.4(5)
C7 C12 C11 123.1(5)
C7 C12 O2 119.5(4)
C11 C12 O2 117.4(4)
C14 C13 C18 123.5(4)
C14 C13 O3 117.5(4)
C18 C13 O3 118.9(4)
C13 C14 C15 119.0(4)
C14 C15 C16 119.5(5)
C17 C16 C15 120.1(5)
C16 C17 C18 121.6(5)
C13 C18 C17 116.3(4)
C13 C18 C19 122.0(4)
C17 C18 C19 121.7(4)
C24 C19 C20 117.1(4)
C24 C19 C18 121.1(4)
C20 C19 C18 121.7(4)
C21 C20 C19 120.3(4)
C22 C21 C20 121.0(4)
C23 C22 C21 119.1(5)
C24 C23 C22 119.8(4)
C23 C24 C19 122.8(4)
C23 C24 O4 118.8(4)
C19 C24 O4 118.4(4)
N5 C26 C27 120.8(4)
C32 C27 C28 119.2(4)
C32 C27 C26 122.7(4)
C28 C27 C26 118.1(4)
C29 C28 C27 120.1(5)
C28 C29 C30 120.5(5)
C31 C30 C29 119.8(5)
O6 C31 C30 124.9(4)
O6 C31 C32 114.6(4)
C30 C31 C32 120.5(4)
O5 C32 C27 122.3(4)
O5 C32 C31 117.9(4)
C27 C32 C31 119.8(4)
N7 C35 C36 119.5(4)
C41 C36 C37 118.7(4)
C41 C36 C35 122.2(4)
C37 C36 C35 119.0(4)
C38 C37 C36 120.7(4)
C39 C38 C37 120.6(4)
C38 C39 C40 119.8(4)
O8 C40 C39 124.5(4)
O8 C40 C41 115.7(4)
C39 C40 C41 119.8(4)
O7 C41 C36 122.8(4)
O7 C41 C40 116.8(4)
C36 C41 C40 120.4(4)
C49 C44 C45 118.6(5)
C49 C44 C43 121.3(5)
C45 C44 C43 120.1(5)
C46 C45 C44 120.2(5)
C47 C46 C45 121.2(5)
C46 C47 C48 119.8(5)
C47 C48 C49 119.1(5)
C44 C49 C48 121.0(5)
C56 C51 C50 122.8(7)
C56 C51 C52 118.1(6)
C50 C51 C52 119.0(7)
C53 C52 C51 118.8(6)
C52 C53 C54 123.4(6)
C55 C54 C53 115.4(7)
C54 C55 C56 124.0(7)
C55 C56 C51 120.3(6)
C63 C58 C59 118.4(5)
C63 C58 C57 121.3(6)
C59 C58 C57 120.4(5)
C58 C59 C60 120.5(5)
C61 C60 C59 120.6(6)
C62 C61 C60 119.0(6)
C61 C62 C63 120.5(5)
C58 C63 C62 121.0(5)
P2 N1 P1 122.0(2)
P3 N2 P2 121.0(2)
P3 N3 P1 122.1(2)
N5 N4 C25 121.3(3)
N5 N4 P1 112.2(3)
C25 N4 P1 124.4(3)
C26 N5 N4 119.9(3)
N7 N6 C34 121.2(3)
N7 N6 P1 112.3(3)
C34 N6 P1 126.4(3)
C35 N7 N6 121.0(4)
C1 O1 P2 121.5(2)
C12 O2 P2 118.2(3)
C13 O3 P3 120.6(2)
C24 O4 P3 119.1(2)
C31 O6 C33 116.9(4)
C40 O8 C42 117.3(4)
N3 P1 N1 116.80(19)
N3 P1 N6 113.19(18)
N1 P1 N6 105.60(18)
N3 P1 N4 105.55(18)
N1 P1 N4 112.19(18)
N6 P1 N4 102.73(18)
N1 P2 N2 118.38(19)
N1 P2 O1 112.96(18)
N2 P2 O1 104.64(17)
N1 P2 O2 105.71(17)
N2 P2 O2 111.13(17)
O1 P2 O2 103.07(16)
N2 P3 N3 118.61(18)
N2 P3 O3 104.66(17)
N3 P3 O3 112.83(18)
N2 P3 O4 111.77(18)
N3 P3 O4 105.57(17)
O3 P3 O4 102.31(14)

loop_
_geom_bond_atom_site_label_1
_geom_bond_atom_site_label_2
_geom_bond_distance
C1 C2 1.375(6)
C1 C6 1.399(7)
C1 O1 1.406(5)
C2 C3 1.378(7)
C3 C4 1.389(8)
C4 C5 1.360(7)
C5 C6 1.397(7)
C6 C7 1.476(6)
C7 C12 1.374(7)
C7 C8 1.393(7)
C8 C9 1.390(7)
C9 C10 1.352(8)
C10 C11 1.391(7)
C11 C12 1.382(6)
C12 O2 1.412(5)
C13 C14 1.369(6)
C13 C18 1.390(6)
C13 O3 1.407(5)
C14 C15 1.377(7)
C15 C16 1.395(7)
C16 C17 1.377(7)
C17 C18 1.390(6)
C18 C19 1.475(6)
C19 C24 1.389(6)
C19 C20 1.405(6)
C20 C21 1.392(7)
C21 C22 1.389(7)
C22 C23 1.381(6)
C23 C24 1.378(6)
C24 O4 1.409(5)
C25 N4 1.450(5)
C26 N5 1.279(5)
C26 C27 1.455(6)
C27 C32 1.389(6)
C27 C28 1.411(6)
C28 C29 1.374(7)
C29 C30 1.393(7)
C30 C31 1.374(7)
C31 O6 1.362(5)
C31 C32 1.402(6)
C32 O5 1.362(5)
C33 O6 1.425(5)
C34 N6 1.438(5)
C35 N7 1.296(5)
C35 C36 1.456(6)
C36 C41 1.387(6)
C36 C37 1.405(6)
C37 C38 1.385(7)
C38 C39 1.373(6)
C39 C40 1.398(6)
C40 O8 1.364(5)
C40 C41 1.405(6)
C41 O7 1.363(5)
C42 O8 1.413(6)
C43 C44 1.496(7)
C44 C49 1.368(7)
C44 C45 1.393(6)
C45 C46 1.370(8)
C46 C47 1.364(8)
C47 C48 1.376(7)
C48 C49 1.405(7)
C50 C51 1.420(10)
C51 C56 1.383(8)
C51 C52 1.424(8)
C52 C53 1.337(9)
C53 C54 1.428(10)
C54 C55 1.342(10)
C55 C56 1.360(9)
C57 C58 1.512(7)
C58 C63 1.376(7)
C58 C59 1.379(8)
C59 C60 1.386(8)
C60 C61 1.377(8)
C61 C62 1.366(8)
C62 C63 1.384(7)
N1 P2 1.564(4)
N1 P1 1.589(4)
N2 P3 1.568(4)
N2 P2 1.584(3)
N3 P3 1.569(4)
N3 P1 1.588(3)
N4 N5 1.383(4)
N4 P1 1.670(4)
N6 N7 1.377(5)
N6 P1 1.666(3)
O1 P2 1.586(3)
O2 P2 1.593(3)
O3 P3 1.591(3)
O4 P3 1.597(3)

loop_
_cod_related_entry_id
_cod_related_entry_database
_cod_related_entry_code
1 ChemSpider 30661223
